data_4061690
_journal_name_full Organometallics
_journal_paper_doi 10.1021/om0505458
_journal_year 2005
_chemical_formula_sum 'C34 H35 F6 O Ru Sb'
_chemical_formula_weight 796.44
_space_group_IT_number 167
_symmetry_cell_setting rhombohedral
_symmetry_space_group_name_Hall '-R 3 2"c'
_symmetry_space_group_name_H-M 'R -3 c :H'
_cell_angle_alpha 90.00
_cell_angle_beta 90.00
_cell_angle_gamma 120.00
_cell_formula_units_Z 36
_cell_length_a 22.764(4)
_cell_length_b 22.764(4)
_cell_length_c 60.76(2)
_cell_measurement_temperature 273(2)
_cell_volume 27269(11)
_diffrn_ambient_temperature 273(2)
_exptl_crystal_density_diffrn 1.746
_cod_depositor_comments
;
The following automatic conversions were performed:
'_symmetry_cell_setting' value 'Rhombohedral' changed to 'rhombohedral'
according to '/home/saulius/struct/CIF-dictionaries/cif_core.dic'
dictionary named 'cif_core.dic' version 2.4.1 from 2010-06-29.

Automatic conversion script
Id: cif_fix_enum 1527 2010-12-29 10:47:43Z saulius 
;
_cod_original_sg_symbol_H-M 'R -3 c'
_cod_database_code 4061690

loop_
_symmetry_equiv_pos_as_xyz
'x, y, z'
'-y, x-y, z'
'-x+y, -x, z'
'y, x, -z+1/2'
'x-y, -y, -z+1/2'
'-x, -x+y, -z+1/2'
'x+2/3, y+1/3, z+1/3'
'-y+2/3, x-y+1/3, z+1/3'
'-x+y+2/3, -x+1/3, z+1/3'
'y+2/3, x+1/3, -z+5/6'
'x-y+2/3, -y+1/3, -z+5/6'
'-x+2/3, -x+y+1/3, -z+5/6'
'x+1/3, y+2/3, z+2/3'
'-y+1/3, x-y+2/3, z+2/3'
'-x+y+1/3, -x+2/3, z+2/3'
'y+1/3, x+2/3, -z+7/6'
'x-y+1/3, -y+2/3, -z+7/6'
'-x+1/3, -x+y+2/3, -z+7/6'
'-x, -y, -z'
'y, -x+y, -z'
'x-y, x, -z'
'-y, -x, z-1/2'
'-x+y, y, z-1/2'
'x, x-y, z-1/2'
'-x+2/3, -y+1/3, -z+1/3'
'y+2/3, -x+y+1/3, -z+1/3'
'x-y+2/3, x+1/3, -z+1/3'
'-y+2/3, -x+1/3, z-1/6'
'-x+y+2/3, y+1/3, z-1/6'
'x+2/3, x-y+1/3, z-1/6'
'-x+1/3, -y+2/3, -z+2/3'
'y+1/3, -x+y+2/3, -z+2/3'
'x-y+1/3, x+2/3, -z+2/3'
'-y+1/3, -x+2/3, z+1/6'
'-x+y+1/3, y+2/3, z+1/6'
'x+1/3, x-y+2/3, z+1/6'

loop_
_atom_site_label
_atom_site_type_symbol
_atom_site_fract_x
_atom_site_fract_y
_atom_site_fract_z
_atom_site_U_iso_or_equiv
_atom_site_adp_type
_atom_site_occupancy
_atom_site_symmetry_multiplicity
_atom_site_calc_flag
_atom_site_refinement_flags
_atom_site_disorder_assembly
_atom_site_disorder_group
Ru1 Ru 0.74972(3) 0.59170(3) 0.027362(9) 0.0556(2) Uani 1 1 d . . .
C1 C 0.7709(4) 0.5985(5) 0.06324(11) 0.072(2) Uani 1 1 d . . .
H1 H 0.8110 0.5972 0.0685 0.09(3) Uiso 1 1 calc R . .
C2 C 0.7095(5) 0.5356(4) 0.05855(12) 0.075(2) Uani 1 1 d . . .
H2 H 0.7088 0.4926 0.0607 0.06(2) Uiso 1 1 calc R . .
C3 C 0.5800(5) 0.4838(5) 0.04822(14) 0.093(3) Uani 1 1 d . . .
H3 H 0.5671 0.4385 0.0503 0.06(2) Uiso 1 1 calc R . .
C4 C 0.5307(5) 0.5007(7) 0.04399(15) 0.101(4) Uani 1 1 d . . .
H4 H 0.4855 0.4664 0.0441 0.13(4) Uiso 1 1 calc R . .
C5 C 0.5040(7) 0.6003(10) 0.04223(17) 0.122(5) Uani 1 1 d . . .
H5 H 0.4572 0.5727 0.0431 0.13(4) Uiso 1 1 calc R . .
C6 C 0.5315(9) 0.6686(11) 0.04362(18) 0.133(6) Uani 1 1 d . . .
H6 H 0.5024 0.6860 0.0446 0.10(3) Uiso 1 1 calc R . .
C7 C 0.6418(10) 0.7813(9) 0.05244(18) 0.124(5) Uani 1 1 d . . .
H7 H 0.6208 0.8069 0.0547 0.16(5) Uiso 1 1 calc R . .
C8 C 0.7073(9) 0.8088(7) 0.05771(16) 0.113(4) Uani 1 1 d . . .
H8 H 0.7297 0.8528 0.0632 0.13(4) Uiso 1 1 calc R . .
C9 C 0.8073(6) 0.7807(5) 0.06494(14) 0.099(3) Uani 1 1 d . . .
H9 H 0.8383 0.8231 0.0706 0.09(3) Uiso 1 1 calc R . .
C10 C 0.8227(5) 0.7307(5) 0.06638(13) 0.088(3) Uani 1 1 d . . .
H10 H 0.8641 0.7402 0.0723 0.07(2) Uiso 1 1 calc R . .
C11 C 0.7760(4) 0.6628(4) 0.05887(11) 0.0647(19) Uani 1 1 d . . .
C12 C 0.6517(4) 0.5349(4) 0.04948(12) 0.069(2) Uani 1 1 d . . .
C13 C 0.5459(5) 0.5694(6) 0.03945(13) 0.090(3) Uani 1 1 d . . .
C14 C 0.6029(7) 0.7151(7) 0.04361(14) 0.099(3) Uani 1 1 d . . .
C15 C 0.7461(6) 0.7726(5) 0.05522(13) 0.088(3) Uani 1 1 d . . .
C16 C 0.7089(5) 0.7125(4) 0.04413(11) 0.070(2) Uani 1 1 d . . .
C17 C 0.7247(4) 0.6596(4) 0.04672(11) 0.0616(18) Uani 1 1 d . . .
C18 C 0.6638(4) 0.5984(4) 0.04198(11) 0.0621(18) Uani 1 1 d . . .
C19 C 0.6122(4) 0.6142(5) 0.03661(11) 0.073(2) Uani 1 1 d . . .
C20 C 0.6402(5) 0.6836(5) 0.03846(11) 0.075(2) Uani 1 1 d . . .
C21 C 0.7270(4) 0.5560(4) -0.00623(12) 0.071(2) Uani 1 1 d . . .
C22 C 0.7629(5) 0.5267(4) 0.00416(12) 0.071(2) Uani 1 1 d . . .
C23 C 0.8265(4) 0.5788(4) 0.01054(11) 0.0642(19) Uani 1 1 d . . .
C24 C 0.8317(4) 0.6412(4) 0.00451(11) 0.0589(17) Uani 1 1 d . . .
C25 C 0.7705(4) 0.6280(4) -0.00597(11) 0.0606(17) Uani 1 1 d . . .
C26 C 0.6570(5) 0.5189(7) -0.01625(19) 0.108(3) Uani 1 1 d . . .
H26A H 0.6384 0.5486 -0.0168 0.10(3) Uiso 1 1 calc R . .
H26B H 0.6282 0.4799 -0.0075 0.16(6) Uiso 1 1 calc R . .
H26C H 0.6597 0.5047 -0.0309 0.19(6) Uiso 1 1 calc R . .
C27 C 0.7375(8) 0.4527(5) 0.00685(19) 0.111(4) Uani 1 1 d . . .
H27A H 0.7498 0.4360 -0.0058 0.16(5) Uiso 1 1 calc R . .
H27B H 0.6890 0.4289 0.0083 0.08(3) Uiso 1 1 calc R . .
H27C H 0.7574 0.4454 0.0198 0.12(4) Uiso 1 1 calc R . .
C28 C 0.8827(6) 0.5704(6) 0.02076(16) 0.095(3) Uani 1 1 d . . .
H28A H 0.8632 0.5299 0.0295 0.12(4) Uiso 1 1 calc R . .
H28B H 0.9104 0.6089 0.0299 0.19(7) Uiso 1 1 calc R . .
H28C H 0.9100 0.5672 0.0093 0.13(4) Uiso 1 1 calc R . .
C29 C 0.8929(4) 0.7103(5) 0.00764(15) 0.080(2) Uani 1 1 d . . .
H29A H 0.9212 0.7222 -0.0052 0.12(4) Uiso 1 1 calc R . .
H29B H 0.9179 0.7097 0.0203 0.11(4) Uiso 1 1 calc R . .
H29C H 0.8786 0.7430 0.0098 0.15(5) Uiso 1 1 calc R . .
C30 C 0.7547(6) 0.6789(6) -0.01567(15) 0.088(3) Uani 1 1 d . . .
H30A H 0.7787 0.7208 -0.0077 0.09(3) Uiso 1 1 calc R . .
H30B H 0.7068 0.6621 -0.0147 0.14(5) Uiso 1 1 calc R . .
H30C H 0.7685 0.6864 -0.0308 0.16(5) Uiso 1 1 calc R . .
Sb1 Sb 0.33988(3) 0.3333 0.0833 0.0668(2) Uani 1 2 d S . .
Sb2 Sb 0.6667 0.3333 0.0833 0.0700(4) Uani 1 6 d S . .
Sb3 Sb 0.3333 0.6667 0.061769(19) 0.1004(4) Uani 1 3 d S . .
F1 F 0.3762(4) 0.4023(4) 0.10417(12) 0.137(3) Uani 1 1 d . . .
F2 F 0.3726(4) 0.3957(4) 0.06092(13) 0.157(3) Uani 1 1 d . . .
F3 F 0.4215(4) 0.3333 0.0833 0.160(5) Uani 1 2 d S . .
F4 F 0.2596(3) 0.3333 0.0833 0.132(3) Uani 1 2 d S . .
F5 F 0.6285(4) 0.3705(4) 0.06610(17) 0.164(3) Uani 1 1 d . . .
F7 F 0.3917(9) 0.7320(7) 0.0445(3) 0.302(8) Uani 1 1 d . . .
F8 F 0.2677(5) 0.6015(5) 0.0787(2) 0.201(4) Uani 1 1 d . . .
C33 C 0.8376(7) 0.9968(7) 0.0548(2) 0.135(4) Uiso 1 1 d D . .
H33A H 0.7936 0.9640 0.0489 0.162 Uiso 1 1 calc R . .
H33B H 0.8398 1.0404 0.0538 0.162 Uiso 1 1 calc R . .
C32 C 0.8699(9) 0.9396(9) 0.0258(3) 0.175(7) Uiso 1 1 d D . .
H32A H 0.8608 0.9516 0.0114 0.210 Uiso 1 1 calc R . .
H32B H 0.8255 0.9078 0.0317 0.210 Uiso 1 1 calc R . .
C34 C 0.8322(10) 0.9815(10) 0.0791(2) 0.190(7) Uiso 1 1 d D . .
H34A H 0.7978 0.9889 0.0854 0.286 Uiso 1 1 calc R . .
H34B H 0.8750 1.0109 0.0860 0.286 Uiso 1 1 calc R . .
H34C H 0.8204 0.9351 0.0812 0.286 Uiso 1 1 calc R . .
C31 C 0.895(2) 0.8920(19) 0.0195(7) 0.43(2) Uiso 1 1 d D . .
H31A H 0.8670 0.8618 0.0082 0.644 Uiso 1 1 calc R . .
H31B H 0.8941 0.8662 0.0322 0.644 Uiso 1 1 calc R . .
H31C H 0.9411 0.9178 0.0143 0.644 Uiso 1 1 calc R . .
O1 O 0.8861(8) 1.0004(7) 0.0384(3) 0.359(12) Uiso 1 1 d D . .

loop_
_atom_site_aniso_label
_atom_site_aniso_U_11
_atom_site_aniso_U_22
_atom_site_aniso_U_33
_atom_site_aniso_U_23
_atom_site_aniso_U_13
_atom_site_aniso_U_12
Ru1 0.0599(4) 0.0567(3) 0.0456(3) 0.0044(2) -0.0038(2) 0.0257(3)
C1 0.076(5) 0.096(6) 0.042(4) 0.010(4) -0.004(3) 0.041(5)
C2 0.091(6) 0.075(5) 0.055(4) 0.020(4) 0.003(4) 0.038(5)
C3 0.087(7) 0.073(6) 0.066(5) 0.003(4) 0.005(5) 0.001(5)
C4 0.057(5) 0.128(9) 0.064(5) -0.002(5) 0.002(4) 0.006(6)
C5 0.080(8) 0.223(16) 0.059(6) 0.002(8) -0.012(5) 0.073(10)
C6 0.140(13) 0.25(2) 0.063(6) 0.018(10) 0.019(7) 0.143(15)
C7 0.210(16) 0.166(14) 0.060(6) 0.019(7) 0.032(8) 0.142(14)
C8 0.207(15) 0.099(8) 0.053(5) 0.005(5) 0.022(7) 0.091(10)
C9 0.118(9) 0.071(6) 0.057(5) -0.011(4) 0.007(5) 0.010(6)
C10 0.077(6) 0.092(7) 0.053(5) -0.002(4) -0.004(4) 0.011(5)
C11 0.063(4) 0.076(5) 0.040(3) 0.000(3) 0.002(3) 0.023(4)
C12 0.073(5) 0.062(4) 0.049(4) 0.004(3) 0.004(3) 0.017(4)
C13 0.063(5) 0.137(9) 0.051(4) 0.000(5) 0.000(4) 0.036(6)
C14 0.149(11) 0.142(10) 0.047(5) 0.017(5) 0.018(5) 0.103(9)
C15 0.126(8) 0.076(6) 0.050(4) 0.004(4) 0.022(5) 0.040(6)
C16 0.099(6) 0.069(5) 0.041(4) 0.007(3) 0.014(4) 0.041(5)
C17 0.070(5) 0.062(4) 0.043(3) 0.003(3) 0.005(3) 0.025(4)
C18 0.063(4) 0.068(5) 0.045(4) 0.006(3) 0.004(3) 0.025(4)
C19 0.073(5) 0.104(7) 0.042(4) 0.004(4) -0.001(3) 0.045(5)
C20 0.096(6) 0.110(7) 0.037(4) 0.005(4) 0.007(4) 0.064(6)
C21 0.068(5) 0.083(5) 0.053(4) -0.007(4) -0.007(3) 0.032(4)
C22 0.095(6) 0.064(5) 0.055(4) 0.000(3) 0.003(4) 0.041(5)
C23 0.078(5) 0.078(5) 0.049(4) 0.000(3) -0.006(3) 0.048(4)
C24 0.064(4) 0.069(4) 0.046(3) 0.000(3) 0.003(3) 0.036(4)
C25 0.068(4) 0.077(5) 0.045(3) 0.009(3) 0.002(3) 0.042(4)
C26 0.087(7) 0.129(10) 0.091(7) -0.027(7) -0.027(6) 0.040(8)
C27 0.162(13) 0.066(6) 0.091(7) -0.002(5) 0.003(8) 0.047(7)
C28 0.117(8) 0.129(9) 0.074(6) 0.004(6) -0.009(6) 0.089(7)
C29 0.064(5) 0.082(6) 0.078(6) -0.004(4) 0.011(4) 0.027(4)
C30 0.112(8) 0.113(8) 0.070(5) 0.018(5) 0.009(5) 0.080(7)
Sb1 0.0674(3) 0.0818(5) 0.0561(4) -0.0017(3) -0.00085(17) 0.0409(3)
Sb2 0.0456(4) 0.0456(4) 0.1186(11) 0.000 0.000 0.0228(2)
Sb3 0.1179(6) 0.1179(6) 0.0655(6) 0.000 0.000 0.0589(3)
F1 0.160(6) 0.132(6) 0.131(5) -0.057(4) -0.047(5) 0.082(5)
F2 0.156(7) 0.158(7) 0.122(6) 0.057(5) 0.031(5) 0.052(5)
F3 0.104(4) 0.206(12) 0.203(11) -0.055(9) -0.027(5) 0.103(6)
F4 0.082(3) 0.161(9) 0.180(9) -0.028(7) -0.014(4) 0.080(4)
F5 0.132(6) 0.130(6) 0.246(10) 0.053(6) -0.027(6) 0.076(5)
F7 0.34(2) 0.232(14) 0.257(14) 0.079(11) 0.140(14) 0.084(12)
F8 0.164(8) 0.153(7) 0.249(11) 0.069(8) 0.076(8) 0.051(6)

loop_
_geom_bond_atom_site_label_1
_geom_bond_atom_site_label_2
_geom_bond_distance
_geom_bond_site_symmetry_2
_geom_bond_publ_flag
Ru1 C24 2.140(7) . ?
Ru1 C25 2.149(7) . ?
Ru1 C21 2.162(7) . ?
Ru1 C23 2.168(8) . ?
Ru1 C22 2.171(8) . ?
Ru1 C2 2.211(7) . ?
Ru1 C1 2.221(7) . ?
Ru1 C18 2.222(8) . ?
Ru1 C17 2.231(8) . ?
Ru1 C12 2.361(8) . ?
Ru1 C11 2.382(7) . ?
C1 C11 1.435(12) . ?
C1 C2 1.444(12) . ?
C1 H1 0.9800 . ?
C2 C12 1.419(12) . ?
C2 H2 0.9800 . ?
C3 C4 1.382(15) . ?
C3 C12 1.456(12) . ?
C3 H3 0.9300 . ?
C4 C13 1.449(16) . ?
C4 H4 0.9300 . ?
C5 C6 1.356(19) . ?
C5 C13 1.449(18) . ?
C5 H5 0.9300 . ?
C6 C14 1.43(2) . ?
C6 H6 0.9300 . ?
C7 C8 1.335(18) . ?
C7 C14 1.418(19) . ?
C7 H7 0.9300 . ?
C8 C15 1.486(17) . ?
C8 H8 0.9300 . ?
C9 C10 1.352(15) . ?
C9 C15 1.437(16) . ?
C9 H9 0.9300 . ?
C10 C11 1.443(12) . ?
C10 H10 0.9300 . ?
C11 C17 1.353(10) . ?
C12 C18 1.407(11) . ?
C13 C19 1.346(12) . ?
C14 C20 1.393(13) . ?
C15 C16 1.373(12) . ?
C16 C20 1.405(12) . ?
C16 C17 1.426(11) . ?
C17 C18 1.418(10) . ?
C18 C19 1.426(11) . ?
C19 C20 1.382(13) . ?
C21 C25 1.430(11) . ?
C21 C22 1.435(12) . ?
C21 C26 1.510(12) . ?
C22 C23 1.392(12) . ?
C22 C27 1.491(12) . ?
C23 C24 1.414(10) . ?
C23 C28 1.517(11) . ?
C24 C25 1.420(10) . ?
C24 C29 1.503(11) . ?
C25 C30 1.495(11) . ?
C26 H26A 0.9600 . ?
C26 H26B 0.9600 . ?
C26 H26C 0.9600 . ?
C27 H27A 0.9600 . ?
C27 H27B 0.9600 . ?
C27 H27C 0.9600 . ?
C28 H28A 0.9600 . ?
C28 H28B 0.9600 . ?
C28 H28C 0.9600 . ?
C29 H29A 0.9600 . ?
C29 H29B 0.9600 . ?
C29 H29C 0.9600 . ?
C30 H30A 0.9600 . ?
C30 H30B 0.9600 . ?
C30 H30C 0.9600 . ?
Sb1 F4 1.827(8) . ?
Sb1 F2 1.835(7) 17_554 ?
Sb1 F2 1.835(7) . ?
Sb1 F3 1.858(9) . ?
Sb1 F1 1.859(6) . ?
Sb1 F1 1.859(6) 17_554 ?
Sb2 F5 1.818(7) 18_654 ?
Sb2 F5 1.818(7) 17_554 ?
Sb2 F5 1.818(7) 16_544 ?
Sb2 F5 1.818(7) . ?
Sb2 F5 1.818(7) 3_665 ?
Sb2 F5 1.818(7) 2_655 ?
Sb3 F7 1.762(12) 2_665 ?
Sb3 F7 1.762(12) . ?
Sb3 F7 1.762(12) 3_565 ?
Sb3 F8 1.812(8) 3_565 ?
Sb3 F8 1.812(8) 2_665 ?
Sb3 F8 1.812(8) . ?
C33 O1 1.459(2) . ?
C33 C34 1.508(2) . ?
C33 H33A 0.9700 . ?
C33 H33B 0.9700 . ?
C32 O1 1.459(2) . ?
C32 C31 1.510(2) . ?
C32 H32A 0.9700 . ?
C32 H32B 0.9700 . ?
C34 H34A 0.9600 . ?
C34 H34B 0.9600 . ?
C34 H34C 0.9600 . ?
C31 H31A 0.9600 . ?
C31 H31B 0.9600 . ?
C31 H31C 0.9600 . ?
